data_4514440
loop_
_publ_author_name
'Li, Chunyang'
'Bai, Xianwei'
'Guo, Yongchang'
'Zou, Bingsuo'

_publ_section_title
;
 Tunable Emission Properties of Manganese Chloride Small Single Crystals
 by Pyridine Incorporation.
;
_journal_issue 5
_journal_name_full 'ACS omega'
_journal_page_first 8039
_journal_page_last 8045
_journal_paper_doi 10.1021/acsomega.8b03661
_journal_volume 4
_journal_year 2019
_chemical_formula_moiety 'Cl4 Mn, 2(C5 H6 N)'
_chemical_formula_sum 'C10 H12 Cl4 Mn N2'
_chemical_formula_weight 356.96
_space_group_crystal_system triclinic
_space_group_IT_number 2
_space_group_name_Hall '-P 1'
_space_group_name_H-M_alt 'P -1'
_symmetry_space_group_name_Hall '-P 1'
_symmetry_space_group_name_H-M 'P -1'
_atom_sites_solution_hydrogens mixed
_atom_sites_solution_primary dual
_audit_creation_date 2018-06-28
_audit_creation_method
;
Olex2 1.2
(compiled 2018.05.29 svn.r3508 for OlexSys, GUI svn.r5506)
;
_audit_update_record
;
????
;
_cell_angle_alpha 88.72(3)
_cell_angle_beta 83.85(3)
_cell_angle_gamma 80.07(3)
_cell_formula_units_Z 2
_cell_length_a 7.6243(15)
_cell_length_b 8.0440(16)
_cell_length_c 12.562(3)
_cell_measurement_reflns_used 2479
_cell_measurement_temperature 153(2)
_cell_measurement_theta_max 27.4816
_cell_measurement_theta_min 2.5706
_cell_volume 754.5(3)
_computing_molecular_graphics 'Olex2 (Dolomanov et al., 2009)'
_computing_publication_material 'Olex2 (Dolomanov et al., 2009)'
_computing_structure_refinement 'ShelXL (Sheldrick, 2015)'
_computing_structure_solution 'ShelXT (Sheldrick, 2015)'
_diffrn_ambient_temperature 153.15
_diffrn_measured_fraction_theta_full 0.991
_diffrn_measured_fraction_theta_max 0.989
_diffrn_measurement_device_type 'multiwire proportional'
_diffrn_measurement_method 'phi and omega scans'
_diffrn_radiation_monochromator graphite
_diffrn_radiation_type MoK\a
_diffrn_radiation_wavelength 0.71073
_diffrn_reflns_av_R_equivalents 0.0440
_diffrn_reflns_av_unetI/netI 0.0544
_diffrn_reflns_Laue_measured_fraction_full 0.991
_diffrn_reflns_Laue_measured_fraction_max 0.989
_diffrn_reflns_limit_h_max 9
_diffrn_reflns_limit_h_min -9
_diffrn_reflns_limit_k_max 10
_diffrn_reflns_limit_k_min -10
_diffrn_reflns_limit_l_max 16
_diffrn_reflns_limit_l_min -16
_diffrn_reflns_number 7788
_diffrn_reflns_point_group_measured_fraction_full 0.991
_diffrn_reflns_point_group_measured_fraction_max 0.989
_diffrn_reflns_theta_full 25.242
_diffrn_reflns_theta_max 27.478
_diffrn_reflns_theta_min 2.571
_exptl_absorpt_coefficient_mu 1.562
_exptl_absorpt_correction_T_max 1.0000
_exptl_absorpt_correction_T_min 0.8372
_exptl_absorpt_correction_type multi-scan
_exptl_absorpt_process_details 'CrystalClear (Rigaku Inc., 2008)'
_exptl_crystal_colour colorless
_exptl_crystal_density_diffrn 1.571
_exptl_crystal_description plate
_exptl_crystal_F_000 358
_exptl_crystal_size_max 0.21
_exptl_crystal_size_mid 0.15
_exptl_crystal_size_min 0.1
_refine_diff_density_max 0.375
_refine_diff_density_min -0.391
_refine_diff_density_rms 0.084
_refine_ls_extinction_method none
_refine_ls_goodness_of_fit_ref 1.112
_refine_ls_hydrogen_treatment constr
_refine_ls_matrix_type full
_refine_ls_number_parameters 154
_refine_ls_number_reflns 3423
_refine_ls_number_restraints 0
_refine_ls_restrained_S_all 1.112
_refine_ls_R_factor_all 0.0477
_refine_ls_R_factor_gt 0.0430
_refine_ls_shift/su_max 0.001
_refine_ls_shift/su_mean 0.000
_refine_ls_structure_factor_coef Fsqd
_refine_ls_weighting_details 'w=1/[\s^2^(Fo^2^)+(0.0335P)^2^+0.6042P] where P=(Fo^2^+2Fc^2^)/3'
_refine_ls_weighting_scheme calc
_refine_ls_wR_factor_gt 0.0936
_refine_ls_wR_factor_ref 0.0972
_reflns_Friedel_coverage 0.000
_reflns_number_gt 3124
_reflns_number_total 3423
_reflns_threshold_expression 'I > 2\s(I)'
_cod_data_source_file ao8b03661_si_002.cif
_cod_data_source_block bwn18169
_cod_database_code 4514440
_shelx_shelxl_version_number 2018/3
_shelx_space_group_comment
;
The symmetry employed for this shelxl refinement is uniquely defined
by the following loop, which should always be used as a source of
symmetry information in preference to the above space-group names.
They are only intended as comments.
;
_shelx_estimated_absorpt_t_max 0.859
_shelx_estimated_absorpt_t_min 0.735
_olex2_refinement_description
;
1. Fixed Uiso
 At 1.2 times of:
  All C(H) groups, All N(H) groups
2.a Riding coordinates:
 N1(H1), N2(H2A)
2.b Aromatic/amide H refined with riding coordinates:
 C1(H1A), C2(H2), C3(H3), C4(H4), C5(H5), C6(H6), C7(H7), C8(H8), C9(H9),
 C10(H10)
;
_olex2_submission_special_instructions 'No special instructions were received'

loop_
_space_group_symop_operation_xyz
'x, y, z'
'-x, -y, -z'

loop_
_atom_site_label
_atom_site_type_symbol
_atom_site_fract_x
_atom_site_fract_y
_atom_site_fract_z
_atom_site_U_iso_or_equiv
_atom_site_adp_type
_atom_site_occupancy
_atom_site_site_symmetry_order
_atom_site_calc_flag
_atom_site_refinement_flags_posn
Mn1 Mn 0.44409(5) 0.67239(5) 0.72051(3) 0.02370(12) Uani 1 1 d .
Cl1 Cl 0.58454(9) 0.45355(9) 0.82666(5) 0.03476(17) Uani 1 1 d .
Cl2 Cl 0.40355(9) 0.93852(8) 0.80236(6) 0.03340(17) Uani 1 1 d .
Cl3 Cl 0.60531(8) 0.68190(7) 0.54918(5) 0.02615(15) Uani 1 1 d .
Cl4 Cl 0.16099(8) 0.60091(8) 0.69900(5) 0.02765(15) Uani 1 1 d .
N1 N 0.2103(3) 0.3303(3) 0.91409(19) 0.0364(6) Uani 1 1 d .
H1 H 0.272618 0.383259 0.869573 0.044 Uiso 1 1 d R
C1 C 0.2907(4) 0.2472(4) 0.9932(2) 0.0378(7) Uani 1 1 d .
H1A H 0.415450 0.242569 0.996252 0.045 Uiso 1 1 calc R
C2 C 0.1928(4) 0.1682(4) 1.0705(2) 0.0363(6) Uani 1 1 d .
H2 H 0.248709 0.109129 1.127598 0.044 Uiso 1 1 calc R
C3 C 0.0127(4) 0.1758(3) 1.0641(2) 0.0308(6) Uani 1 1 d .
H3 H -0.056915 0.120932 1.116510 0.037 Uiso 1 1 calc R
C4 C -0.0669(4) 0.2641(3) 0.9805(2) 0.0326(6) Uani 1 1 d .
H4 H -0.191583 0.271739 0.975917 0.039 Uiso 1 1 calc R
C5 C 0.0358(4) 0.3398(3) 0.9049(2) 0.0352(6) Uani 1 1 d .
H5 H -0.016261 0.398632 0.846439 0.042 Uiso 1 1 calc R
N2 N 0.2490(3) 0.7383(3) 0.42548(17) 0.0284(5) Uani 1 1 d .
H2A H 0.331564 0.675315 0.454986 0.034 Uiso 1 1 d R
C6 C 0.2754(4) 0.8952(4) 0.4046(2) 0.0323(6) Uani 1 1 d .
H6 H 0.384919 0.928409 0.417504 0.039 Uiso 1 1 calc R
C7 C 0.1427(4) 1.0094(3) 0.3639(2) 0.0310(6) Uani 1 1 d .
H7 H 0.159135 1.122204 0.348643 0.037 Uiso 1 1 calc R
C8 C -0.0144(4) 0.9570(3) 0.3459(2) 0.0305(6) Uani 1 1 d .
H8 H -0.107729 1.034261 0.318406 0.037 Uiso 1 1 calc R
C9 C -0.0365(3) 0.7924(3) 0.3677(2) 0.0281(5) Uani 1 1 d .
H9 H -0.144428 0.755698 0.355180 0.034 Uiso 1 1 calc R
C10 C 0.0994(4) 0.6826(3) 0.4076(2) 0.0298(6) Uani 1 1 d .
H10 H 0.087455 0.568537 0.422356 0.036 Uiso 1 1 calc R

loop_
_atom_site_aniso_label
_atom_site_aniso_U_11
_atom_site_aniso_U_22
_atom_site_aniso_U_33
_atom_site_aniso_U_23
_atom_site_aniso_U_13
_atom_site_aniso_U_12
Mn1 0.0224(2) 0.0226(2) 0.0262(2) 0.00006(15) -0.00298(15) -0.00383(15)
Cl1 0.0277(4) 0.0388(4) 0.0371(4) 0.0121(3) -0.0072(3) -0.0031(3)
Cl2 0.0263(3) 0.0305(3) 0.0442(4) -0.0125(3) -0.0054(3) -0.0043(3)
Cl3 0.0243(3) 0.0278(3) 0.0266(3) 0.0010(2) -0.0022(2) -0.0057(2)
Cl4 0.0260(3) 0.0259(3) 0.0330(3) 0.0002(2) -0.0055(2) -0.0087(2)
N1 0.0442(15) 0.0301(12) 0.0351(13) -0.0073(10) 0.0122(11) -0.0157(11)
C1 0.0244(14) 0.0433(17) 0.0462(17) -0.0142(13) 0.0011(12) -0.0081(12)
C2 0.0367(16) 0.0421(16) 0.0303(14) -0.0024(12) -0.0096(12) -0.0035(13)
C3 0.0334(15) 0.0320(14) 0.0271(13) -0.0005(10) 0.0025(11) -0.0095(11)
C4 0.0264(14) 0.0311(14) 0.0412(16) -0.0021(11) -0.0066(11) -0.0049(11)
C5 0.0486(18) 0.0276(14) 0.0294(14) -0.0022(11) -0.0053(12) -0.0055(12)
N2 0.0238(11) 0.0303(11) 0.0292(11) 0.0019(9) -0.0056(9) 0.0019(9)
C6 0.0281(14) 0.0384(15) 0.0332(14) -0.0020(11) -0.0062(11) -0.0109(12)
C7 0.0375(16) 0.0236(12) 0.0337(14) 0.0025(10) -0.0080(11) -0.0076(11)
C8 0.0300(15) 0.0297(13) 0.0309(14) 0.0032(10) -0.0077(11) -0.0005(11)
C9 0.0237(13) 0.0302(13) 0.0313(13) -0.0037(10) -0.0025(10) -0.0070(10)
C10 0.0338(15) 0.0223(12) 0.0330(14) -0.0013(10) 0.0016(11) -0.0063(11)

loop_
_atom_type_symbol
_atom_type_description
_atom_type_scat_dispersion_real
_atom_type_scat_dispersion_imag
_atom_type_scat_source
C C 0.0033 0.0016 'International Tables Vol C Tables 4.2.6.8 and 6.1.1.4'
H H 0.0000 0.0000 'International Tables Vol C Tables 4.2.6.8 and 6.1.1.4'
Cl Cl 0.1484 0.1585 'International Tables Vol C Tables 4.2.6.8 and 6.1.1.4'
Mn Mn 0.3368 0.7283 'International Tables Vol C Tables 4.2.6.8 and 6.1.1.4'
N N 0.0061 0.0033 'International Tables Vol C Tables 4.2.6.8 and 6.1.1.4'

loop_
_geom_angle_atom_site_label_1
_geom_angle_atom_site_label_2
_geom_angle_atom_site_label_3
_geom_angle
Cl1 Mn1 Cl3 111.31(4)
Cl1 Mn1 Cl4 105.08(4)
Cl2 Mn1 Cl1 112.68(3)
Cl2 Mn1 Cl3 109.65(4)
Cl2 Mn1 Cl4 109.50(4)
Cl3 Mn1 Cl4 108.45(3)
C1 N1 H1 117.8
C1 N1 C5 122.9(2)
C5 N1 H1 119.2
N1 C1 H1A 120.1
N1 C1 C2 119.7(3)
C2 C1 H1A 120.1
C1 C2 H2 120.5
C1 C2 C3 119.1(3)
C3 C2 H2 120.5
C2 C3 H3 120.2
C2 C3 C4 119.6(3)
C4 C3 H3 120.2
C3 C4 H4 120.3
C5 C4 C3 119.4(3)
C5 C4 H4 120.3
N1 C5 C4 119.2(3)
N1 C5 H5 120.4
C4 C5 H5 120.4
C6 N2 H2A 115.5
C6 N2 C10 123.4(2)
C10 N2 H2A 121.0
N2 C6 H6 120.3
N2 C6 C7 119.4(2)
C7 C6 H6 120.3
C6 C7 H7 120.6
C6 C7 C8 118.8(2)
C8 C7 H7 120.6
C7 C8 H8 119.9
C7 C8 C9 120.2(2)
C9 C8 H8 119.9
C8 C9 H9 120.4
C10 C9 C8 119.1(2)
C10 C9 H9 120.4
N2 C10 C9 119.1(2)
N2 C10 H10 120.5
C9 C10 H10 120.5

loop_
_geom_bond_atom_site_label_1
_geom_bond_atom_site_label_2
_geom_bond_distance
Mn1 Cl1 2.3611(11)
Mn1 Cl2 2.3532(10)
Mn1 Cl3 2.3680(10)
Mn1 Cl4 2.3711(9)
N1 H1 0.8500
N1 C1 1.331(4)
N1 C5 1.337(4)
C1 H1A 0.9500
C1 C2 1.373(4)
C2 H2 0.9500
C2 C3 1.375(4)
C3 H3 0.9500
C3 C4 1.390(4)
C4 H4 0.9500
C4 C5 1.365(4)
C5 H5 0.9500
N2 H2A 0.8500
N2 C6 1.328(3)
N2 C10 1.336(3)
C6 H6 0.9500
C6 C7 1.377(4)
C7 H7 0.9500
C7 C8 1.379(4)
C8 H8 0.9500
C8 C9 1.381(4)
C9 H9 0.9500
C9 C10 1.372(4)
C10 H10 0.9500

loop_
_geom_torsion_atom_site_label_1
_geom_torsion_atom_site_label_2
_geom_torsion_atom_site_label_3
_geom_torsion_atom_site_label_4
_geom_torsion
N1 C1 C2 C3 0.4(4)
C1 N1 C5 C4 1.2(4)
C1 C2 C3 C4 -0.6(4)
C2 C3 C4 C5 1.1(4)
C3 C4 C5 N1 -1.3(4)
C5 N1 C1 C2 -0.7(4)
N2 C6 C7 C8 -0.1(4)
C6 N2 C10 C9 -1.4(4)
C6 C7 C8 C9 -0.5(4)
C7 C8 C9 C10 0.2(4)
C8 C9 C10 N2 0.7(4)
C10 N2 C6 C7 1.1(4)
